data_4110847
loop_
_publ_author_name
'Hua Jiang'
'Wenbin Lin'

_publ_section_title
;
 Directed Assembly of Mesoscopic Metallocycles with Controllable Size,
 Chirality, and Functionality Based on the Robust Pt-Alkynyl Linkage
;
_journal_name_full 'Journal of the American Chemical Society'
_journal_page_first 11286
_journal_page_last 11297
_journal_paper_doi 10.1021/ja0633013
_journal_volume 128
_journal_year 2006
_chemical_formula_sum 'C52 H80 Cl2 O2 P4 Pt2'
_chemical_formula_weight 1322.14
_chemical_name_systematic
; 
 ? 
;
_space_group_IT_number 19
_symmetry_cell_setting orthorhombic
_symmetry_space_group_name_Hall 'P 2ac 2ab'
_symmetry_space_group_name_H-M 'P 21 21 21'
_atom_sites_solution_hydrogens geom
_atom_sites_solution_primary direct
_atom_sites_solution_secondary difmap
_audit_creation_method SHELXL-97
_cell_angle_alpha 90.00
_cell_angle_beta 90.00
_cell_angle_gamma 90.00
_cell_formula_units_Z 16
_cell_length_a 22.202(19)
_cell_length_b 26.62(2)
_cell_length_c 38.95(3)
_cell_measurement_temperature 173(2)
_cell_volume 23020(3)
_computing_structure_refinement 'SHELXL-97 (Sheldrick, 1997)'
_computing_structure_solution 'SHELXS-97 (Sheldrick, 1990)'
_diffrn_ambient_temperature 173(2)
_diffrn_measured_fraction_theta_full 0.998
_diffrn_measured_fraction_theta_max 0.998
_diffrn_radiation_monochromator graphite
_diffrn_radiation_source 'fine-focus sealed tube'
_diffrn_radiation_type MoK\a
_diffrn_radiation_wavelength 0.71073
_diffrn_reflns_av_R_equivalents 0.2071
_diffrn_reflns_av_sigmaI/netI 0.2584
_diffrn_reflns_limit_h_max 21
_diffrn_reflns_limit_h_min -21
_diffrn_reflns_limit_k_max 25
_diffrn_reflns_limit_k_min -17
_diffrn_reflns_limit_l_max 31
_diffrn_reflns_limit_l_min -37
_diffrn_reflns_number 64887
_diffrn_reflns_theta_full 20.00
_diffrn_reflns_theta_max 20.00
_diffrn_reflns_theta_min 1.82
_exptl_absorpt_coefficient_mu 5.095
_exptl_crystal_density_diffrn 1.526
_exptl_crystal_F_000 10528
_refine_diff_density_max 2.367
_refine_diff_density_min -1.346
_refine_diff_density_rms 0.404
_refine_ls_abs_structure_details 'Flack H D (1983), Acta Cryst. A39, 876-881'
_refine_ls_abs_structure_Flack 0.023(16)
_refine_ls_extinction_coef 0.00047(3)
_refine_ls_extinction_expression Fc^*^=kFc[1+0.001xFc^2^\l^3^/sin(2\q)]^-1/4^
_refine_ls_extinction_method SHELXL
_refine_ls_goodness_of_fit_ref 1.010
_refine_ls_hydrogen_treatment mixed
_refine_ls_matrix_type full
_refine_ls_number_parameters 1149
_refine_ls_number_reflns 21458
_refine_ls_number_restraints 6
_refine_ls_restrained_S_all 1.013
_refine_ls_R_factor_all 0.1931
_refine_ls_R_factor_gt 0.0990
_refine_ls_shift/su_max 9.069
_refine_ls_shift/su_mean 0.386
_refine_ls_structure_factor_coef Fsqd
_refine_ls_weighting_details 'calc w=1/[\s^2^(Fo^2^)+(0.0774P)^2^+9.3689P] where P=(Fo^2^+2Fc^2^)/3'
_refine_ls_weighting_scheme calc
_refine_ls_wR_factor_gt 0.1905
_refine_ls_wR_factor_ref 0.2144
_reflns_number_gt 11230
_reflns_number_total 21458
_reflns_threshold_expression >2sigma(I)
_cod_data_source_file ja0633013si20060511_113338_1.cif
_cod_data_source_block (L-OEt)[Pt]2Cl2
_cod_original_cell_volume 23022(33)
_cod_database_code 4110847

loop_
_symmetry_equiv_pos_as_xyz
'x, y, z'
'-x+1/2, -y, z+1/2'
'-x, y+1/2, -z+1/2'
'x+1/2, -y+1/2, -z'

loop_
_atom_site_label
_atom_site_type_symbol
_atom_site_fract_x
_atom_site_fract_y
_atom_site_fract_z
_atom_site_U_iso_or_equiv
_atom_site_adp_type
_atom_site_occupancy
_atom_site_symmetry_multiplicity
_atom_site_calc_flag
_atom_site_refinement_flags
Pt1 Pt -0.55686(8) -0.87745(8) -0.25053(5) 0.0433(6) Uani 1 1 d .
Pt2 Pt -1.51187(8) -0.62137(8) -0.75242(6) 0.0501(6) Uani 1 1 d .
Pt3 Pt -0.78045(7) -0.61965(8) -0.25118(6) 0.0498(6) Uani 1 1 d .
Pt4 Pt -1.14028(9) -1.12207(7) -0.41471(5) 0.0389(6) Uani 1 1 d .
Pt5 Pt -1.36486(8) -0.40074(6) -0.42622(5) 0.0339(6) Uani 1 1 d .
Pt6 Pt -2.08551(9) -0.38462(8) -0.57785(6) 0.0516(7) Uani 1 1 d .
Pt7 Pt -1.86636(8) -0.38606(6) -0.41502(5) 0.0393(6) Uani 1 1 d .
Pt8 Pt -1.29270(7) -0.66464(7) -0.25747(5) 0.0362(6) Uani 1 1 d .
Cl1 Cl -0.4817(5) -0.8752(5) -0.2085(3) 0.063(4) Uani 1 1 d .
Cl2 Cl -1.2037(5) -1.1905(4) -0.4171(3) 0.060(3) Uiso 1 1 d .
Cl3 Cl -1.4383(6) -0.6294(5) -0.7951(3) 0.070(4) Uani 1 1 d .
Cl4 Cl -2.1479(6) -0.3126(5) -0.5857(5) 0.093(6) Uani 1 1 d .
Cl5 Cl -1.4284(6) -0.3327(4) -0.4231(5) 0.089(6) Uani 1 1 d .
Cl6 Cl -0.7018(6) -0.6237(7) -0.2107(4) 0.093(5) Uani 1 1 d .
Cl7 Cl -1.2233(5) -0.6768(5) -0.2132(4) 0.067(4) Uani 1 1 d .
Cl8 Cl -1.9282(6) -0.3177(5) -0.4089(5) 0.084(5) Uani 1 1 d .
P1 P -0.5027(6) -0.9376(6) -0.2772(4) 0.054(5) Uani 1 1 d .
P3 P -1.4590(6) -0.5548(6) -0.7304(4) 0.055(5) Uani 1 1 d .
P5 P -0.8355(6) -0.6801(5) -0.2241(4) 0.054(5) Uani 1 1 d .
P7 P -1.2180(6) -1.0692(5) -0.4028(4) 0.053(4) Uani 1 1 d .
P10 P -1.4373(5) -0.4517(4) -0.4041(3) 0.031(4) Uani 1 1 d .
P12 P -2.1643(6) -0.4372(4) -0.5887(4) 0.044(4) Uani 1 1 d .
P13 P -1.9461(6) -0.4393(5) -0.4087(4) 0.056(5) Uani 1 1 d .
P16 P -1.3576(6) -0.7209(5) -0.2335(3) 0.041(4) Uani 1 1 d .
P20 P -1.0553(6) -1.1677(5) -0.4286(4) 0.047(4) Uani 1 1 d .
P21 P -0.6151(6) -0.8216(5) -0.2236(3) 0.047(4) Uani 1 1 d .
P23 P -2.0070(7) -0.3299(5) -0.5719(5) 0.089(6) Uani 1 1 d D
P24 P -1.5669(6) -0.6886(5) -0.7719(4) 0.046(4) Uani 1 1 d .
P25 P -1.2890(6) -0.3544(4) -0.4477(4) 0.050(4) Uani 1 1 d .
P27 P -0.7268(6) -0.5586(7) -0.2776(4) 0.068(5) Uani 1 1 d .
P28 P -1.7808(6) -0.3382(5) -0.4226(4) 0.053(4) Uani 1 1 d D
P37 P -1.2292(5) -0.6062(5) -0.2798(3) 0.039(4) Uani 1 1 d .
O1 O -1.7321(11) -0.6682(9) -0.5378(6) 0.028(7) Uiso 1 1 d .
O2 O -1.8887(14) -0.7033(12) -0.5789(9) 0.062(11) Uiso 1 1 d .
O3 O -0.9153(10) -0.8088(8) -0.4361(6) 0.011(6) Uiso 1 1 d .
O4 O -0.7639(13) -0.8729(11) -0.4654(8) 0.055(9) Uiso 1 1 d .
O5 O -1.5671(11) -0.6215(10) -0.4890(6) 0.026(7) Uiso 1 1 d .
O6 O -1.5951(12) -0.7313(10) -0.4131(7) 0.040(8) Uiso 1 1 d .
O7 O -1.0529(10) -0.6410(8) -0.4850(6) 0.016(7) Uiso 1 1 d .
O8 O -1.0778(11) -0.7355(9) -0.4027(6) 0.022(7) Uiso 1 1 d .
C3 C -1.6097(18) -0.6223(16) -0.6973(11) 0.035(12) Uiso 1 1 d .
C4 C -1.6596(16) -0.6320(13) -0.6688(10) 0.017(11) Uiso 1 1 d .
C5 C -1.572(2) -0.6357(17) -0.7200(13) 0.054(15) Uiso 1 1 d .
C8 C -1.085(2) -1.0645(18) -0.4179(13) 0.045(15) Uiso 1 1 d .
C10 C -1.3114(16) -0.4602(13) -0.4307(9) 0.008(10) Uiso 1 1 d .
C13 C -1.8183(16) -0.4415(13) -0.4254(10) 0.017(11) Uiso 1 1 d .
C14 C -1.7826(18) -0.4800(14) -0.4253(10) 0.024(11) Uiso 1 1 d .
C17 C -0.503(2) -1.016(2) -0.3279(14) 0.09(2) Uiso 1 1 d .
H17A H -0.5268 -1.0276 -0.3476 0.135 Uiso 1 1 calc R
H17B H -0.5016 -1.0428 -0.3106 0.135 Uiso 1 1 calc R
H17C H -0.4620 -1.0082 -0.3354 0.135 Uiso 1 1 calc R
C18 C -0.534(2) -1.0174(18) -0.2319(13) 0.082(18) Uiso 1 1 d .
H18A H -0.5215 -1.0452 -0.2170 0.123 Uiso 1 1 calc R
H18B H -0.5591 -1.0304 -0.2506 0.123 Uiso 1 1 calc R
H18C H -0.5572 -0.9930 -0.2185 0.123 Uiso 1 1 calc R
C19 C -0.7556(18) -0.9002(16) -0.3812(11) 0.046(13) Uiso 1 1 d .
H19A H -0.7581 -0.9267 -0.3975 0.055 Uiso 1 1 calc R
C20 C -0.532(2) -0.9700(18) -0.3127(13) 0.072(18) Uiso 1 1 d .
H20A H -0.5735 -0.9794 -0.3067 0.087 Uiso 1 1 calc R
H20E H -0.5347 -0.9451 -0.3316 0.087 Uiso 1 1 calc R
C21 C -0.715(2) -0.9053(16) -0.3566(10) 0.037(12) Uiso 1 1 d .
H21A H -0.6955 -0.9369 -0.3536 0.044 Uiso 1 1 calc R
C22 C -0.476(3) -0.991(2) -0.2476(17) 0.09(2) Uiso 1 1 d .
H22A H -0.4514 -1.0152 -0.2608 0.110 Uiso 1 1 calc R
H22B H -0.4503 -0.9769 -0.2289 0.110 Uiso 1 1 calc R
C23 C -0.7788(18) -0.8180(14) -0.3646(10) 0.024(11) Uiso 1 1 d .
C24 C -0.6165(19) -0.8768(17) -0.2873(12) 0.046(13) Uiso 1 1 d .
C25 C -0.654(2) -0.8712(18) -0.3103(13) 0.056(16) Uiso 1 1 d .
C26 C -0.700(2) -0.8667(19) -0.3357(13) 0.056(16) Uiso 1 1 d .
C27 C -0.795(2) -0.8601(17) -0.3858(12) 0.052(15) Uiso 1 1 d .
C28 C -1.752(2) -0.6486(17) -0.6213(13) 0.042(15) Uiso 1 1 d .
C29 C -1.833(2) -0.7337(17) -0.6330(12) 0.049(15) Uiso 1 1 d .
H29A H -1.8593 -0.7613 -0.6362 0.059 Uiso 1 1 calc R
C30 C -1.7469(18) -0.6812(15) -0.6506(11) 0.024(12) Uiso 1 1 d .
C31 C -1.940(2) -0.5513(18) -0.5937(14) 0.069(17) Uiso 1 1 d .
H31A H -1.9687 -0.5546 -0.6116 0.083 Uiso 1 1 calc R
C32 C -1.912(2) -0.7508(18) -0.5794(14) 0.069(16) Uiso 1 1 d .
H32A H -1.8799 -0.7766 -0.5760 0.083 Uiso 1 1 calc R
H32B H -1.9340 -0.7580 -0.6008 0.083 Uiso 1 1 calc R
C33 C -1.8272(18) -0.5641(14) -0.5118(11) 0.033(12) Uiso 1 1 d .
H33A H -1.8288 -0.5424 -0.4925 0.039 Uiso 1 1 calc R
C34 C -1.700(2) -0.6701(16) -0.6756(12) 0.058(14) Uiso 1 1 d .
H34A H -1.6969 -0.6888 -0.6963 0.069 Uiso 1 1 calc R
C35 C -1.9145(18) -0.5193(15) -0.5405(11) 0.031(12) Uiso 1 1 d .
H35A H -1.9202 -0.4972 -0.5216 0.037 Uiso 1 1 calc R
C36 C -1.703(2) -0.6796(15) -0.5045(11) 0.046(14) Uiso 1 1 d .
H36A H -1.7324 -0.6903 -0.4869 0.056 Uiso 1 1 calc R
H36B H -1.6791 -0.6508 -0.4958 0.056 Uiso 1 1 calc R
C37 C -1.8699(19) -0.5557(14) -0.5387(10) 0.022(11) Uiso 1 1 d .
C38 C -1.8017(16) -0.6600(14) -0.5976(9) 0.021(10) Uiso 1 1 d .
C39 C -1.776(2) -0.6290(17) -0.5390(12) 0.037(13) Uiso 1 1 d .
C40 C -1.7087(16) -0.6129(13) -0.6163(9) 0.024(10) Uiso 1 1 d .
H40A H -1.7100 -0.5947 -0.5954 0.029 Uiso 1 1 calc R
C41 C -1.8902(19) -0.5831(16) -0.5939(12) 0.047(15) Uiso 1 1 d .
H41A H -1.8808 -0.6011 -0.6143 0.056 Uiso 1 1 calc R
C42 C -1.836(2) -0.6991(18) -0.6013(12) 0.054(15) Uiso 1 1 d .
C43 C -1.787(2) -0.7210(15) -0.6569(11) 0.038(13) Uiso 1 1 d .
H43A H -1.7841 -0.7396 -0.6776 0.045 Uiso 1 1 calc R
C44 C -1.7835(18) -0.6014(14) -0.5115(10) 0.032(11) Uiso 1 1 d .
H44A H -1.7593 -0.6068 -0.4918 0.039 Uiso 1 1 calc R
C45 C -1.8105(17) -0.6275(15) -0.5692(10) 0.017(12) Uiso 1 1 d .
C46 C -1.6637(15) -0.6010(13) -0.6388(9) 0.016(10) Uiso 1 1 d .
H46A H -1.6368 -0.5739 -0.6348 0.020 Uiso 1 1 calc R
C47 C -1.9500(18) -0.5145(14) -0.5685(11) 0.017(11) Uiso 1 1 d .
C48 C -1.8562(16) -0.5889(12) -0.5669(9) 0.006(10) Uiso 1 1 d .
C49 C -0.795(2) -0.7217(18) -0.1905(13) 0.071(17) Uiso 1 1 d .
H49A H -0.7539 -0.7294 -0.1992 0.086 Uiso 1 1 calc R
H49B H -0.7900 -0.7021 -0.1691 0.086 Uiso 1 1 calc R
C50 C -0.8414(19) -0.6165(17) -0.2866(11) 0.040(13) Uiso 1 1 d .
C51 C -1.039(2) -0.620(2) -0.5184(12) 0.057(15) Uiso 1 1 d .
H51A H -1.0047 -0.6389 -0.5286 0.068 Uiso 1 1 calc R
H51B H -1.0274 -0.5847 -0.5161 0.068 Uiso 1 1 calc R
C52 C -1.0113(19) -0.6370(15) -0.4567(12) 0.034(13) Uiso 1 1 d .
C53 C -0.822(2) -0.7649(17) -0.1829(12) 0.067(16) Uiso 1 1 d .
H53A H -0.7978 -0.7837 -0.1663 0.100 Uiso 1 1 calc R
H53B H -0.8271 -0.7850 -0.2038 0.100 Uiso 1 1 calc R
H53C H -0.8618 -0.7579 -0.1729 0.100 Uiso 1 1 calc R
C54 C -0.866(2) -0.7250(16) -0.2532(13) 0.064(15) Uiso 1 1 d .
H54A H -0.8907 -0.7490 -0.2400 0.076 Uiso 1 1 calc R
H54B H -0.8926 -0.7073 -0.2694 0.076 Uiso 1 1 calc R
C55 C -0.9841(19) -0.6342(15) -0.3321(12) 0.035(13) Uiso 1 1 d .
H55A H -1.0010 -0.6324 -0.3097 0.043 Uiso 1 1 calc R
C56 C -1.206(2) -0.6277(17) -0.4174(11) 0.042(13) Uiso 1 1 d .
C57 C -0.9537(17) -0.6294(14) -0.4624(11) 0.027(12) Uiso 1 1 d .
H57A H -0.9386 -0.6295 -0.4852 0.032 Uiso 1 1 calc R
C58 C -0.9162(17) -0.6214(14) -0.4359(9) 0.020(10) Uiso 1 1 d .
H58A H -0.8777 -0.6071 -0.4402 0.024 Uiso 1 1 calc R
C59 C -1.1207(16) -0.6999(13) -0.4105(10) 0.017(11) Uiso 1 1 d .
C60 C -0.8790(18) -0.6216(15) -0.3099(11) 0.030(12) Uiso 1 1 d .
C61 C -0.9319(16) -0.6335(13) -0.4032(10) 0.012(10) Uiso 1 1 d .
C62 C -1.0371(19) -0.6399(15) -0.4243(13) 0.043(14) Uiso 1 1 d .
C63 C -1.1033(16) -0.6508(13) -0.4191(10) 0.014(11) Uiso 1 1 d .
C64 C -0.9142(16) -0.6301(13) -0.3392(10) 0.016(10) Uiso 1 1 d .
C65 C -1.1494(16) -0.6098(13) -0.4246(9) 0.022(11) Uiso 1 1 d .
C66 C -1.0179(16) -0.6404(11) -0.3610(10) 0.009(10) Uiso 1 1 d .
H66A H -1.0598 -0.6447 -0.3571 0.011 Uiso 1 1 calc R
C67 C -1.980(3) -0.473(3) -0.4458(18) 0.15(3) Uiso 1 1 d .
H67A H -1.9492 -0.4928 -0.4579 0.180 Uiso 1 1 calc R
H67B H -2.0122 -0.4958 -0.4378 0.180 Uiso 1 1 calc R
C68 C -1.2245(18) -0.6654(14) -0.4065(9) 0.014(11) Uiso 1 1 d .
H68A H -1.2656 -0.6682 -0.4000 0.017 Uiso 1 1 calc R
C69 C -1.950(2) -0.747(2) -0.5507(14) 0.09(2) Uiso 1 1 d .
H69A H -1.9713 -0.7787 -0.5474 0.131 Uiso 1 1 calc R
H69B H -1.9793 -0.7199 -0.5547 0.131 Uiso 1 1 calc R
H69C H -1.9262 -0.7391 -0.5302 0.131 Uiso 1 1 calc R
C70 C -0.8998(15) -0.6271(12) -0.3714(9) 0.013(10) Uiso 1 1 d .
H70A H -0.8586 -0.6187 -0.3748 0.016 Uiso 1 1 calc R
C71 C -1.0011(18) -0.6413(14) -0.3933(12) 0.029(13) Uiso 1 1 d .
C72 C -1.1287(19) -0.5640(13) -0.4313(10) 0.028(11) Uiso 1 1 d .
H72A H -1.0870 -0.5567 -0.4338 0.033 Uiso 1 1 calc R
C73 C -1.7410(16) -0.5222(13) -0.4274(10) 0.015(11) Uiso 1 1 d .
C74 C -1.427(2) -0.6436(16) -0.3463(12) 0.046(14) Uiso 1 1 d .
C75 C -1.4067(17) -0.6338(13) -0.3787(10) 0.020(11) Uiso 1 1 d .
H75A H -1.3644 -0.6297 -0.3815 0.025 Uiso 1 1 calc R
C76 C -1.5510(17) -0.5932(15) -0.5202(10) 0.034(12) Uiso 1 1 d .
H76A H -1.5197 -0.6115 -0.5333 0.041 Uiso 1 1 calc R
H76B H -1.5350 -0.5597 -0.5139 0.041 Uiso 1 1 calc R
C77 C -1.353(2) -0.7296(18) -0.1902(13) 0.077(18) Uiso 1 1 d .
H77A H -1.3097 -0.7363 -0.1847 0.093 Uiso 1 1 calc R
H77B H -1.3634 -0.6975 -0.1790 0.093 Uiso 1 1 calc R
C78 C -1.7017(19) -0.7011(16) -0.4106(11) 0.039(13) Uiso 1 1 d .
H78A H -1.7180 -0.7337 -0.4071 0.047 Uiso 1 1 calc R
C79 C -1.4878(18) -0.6491(13) -0.3410(11) 0.033(12) Uiso 1 1 d .
H79A H -1.5026 -0.6544 -0.3184 0.040 Uiso 1 1 calc R
C80 C -1.298(2) -0.8111(15) -0.2444(12) 0.053(15) Uiso 1 1 d .
H80A H -1.2997 -0.8437 -0.2560 0.079 Uiso 1 1 calc R
H80B H -1.2949 -0.8162 -0.2196 0.079 Uiso 1 1 calc R
H80C H -1.2632 -0.7921 -0.2526 0.079 Uiso 1 1 calc R
C81 C -1.390(2) -0.7709(19) -0.1736(14) 0.093(19) Uiso 1 1 d .
H81A H -1.3819 -0.7717 -0.1489 0.139 Uiso 1 1 calc R
H81B H -1.3794 -0.8033 -0.1838 0.139 Uiso 1 1 calc R
H81C H -1.4329 -0.7641 -0.1775 0.139 Uiso 1 1 calc R
C82 C -1.4292(16) -0.6205(13) -0.4421(9) 0.009(10) Uiso 1 1 d .
H82A H -1.3873 -0.6187 -0.4467 0.011 Uiso 1 1 calc R
C83 C -1.6566(17) -0.6054(15) -0.4272(10) 0.034(12) Uiso 1 1 d .
C84 C -1.353(2) -0.7830(14) -0.2520(13) 0.056(14) Uiso 1 1 d .
H84A H -1.3879 -0.8028 -0.2437 0.068 Uiso 1 1 calc R
H84B H -1.3568 -0.7799 -0.2772 0.068 Uiso 1 1 calc R
C85 C -1.5247(19) -0.6472(14) -0.3663(11) 0.029(12) Uiso 1 1 d .
H85A H -1.5659 -0.6530 -0.3611 0.035 Uiso 1 1 calc R
C86 C -1.6772(18) -0.5115(15) -0.4371(10) 0.033(12) Uiso 1 1 d .
H86A H -1.6651 -0.4787 -0.4438 0.040 Uiso 1 1 calc R
C87 C -1.4639(16) -0.6145(14) -0.4686(10) 0.021(11) Uiso 1 1 d .
H87A H -1.4482 -0.6048 -0.4903 0.025 Uiso 1 1 calc R
C88 C -1.382(2) -0.6504(16) -0.3188(13) 0.051(15) Uiso 1 1 d .
C89 C -1.6350(18) -0.6901(13) -0.4158(10) 0.021(10) Uiso 1 1 d .
C90 C -1.3475(14) -0.6550(12) -0.2950(9) 0.004(9) Uiso 1 1 d .
C91 C -1.7341(15) -0.6591(12) -0.4115(9) 0.005(10) Uiso 1 1 d .
H91A H -1.7753 -0.6640 -0.4058 0.005 Uiso 1 1 calc R
C92 C -1.5115(19) -0.6376(15) -0.3999(12) 0.033(13) Uiso 1 1 d .
C93 C -1.4435(14) -0.6289(12) -0.4093(9) 0.000(9) Uiso 1 1 d .
C94 C -1.636(2) -0.5508(13) -0.4360(9) 0.029(11) Uiso 1 1 d .
H94A H -1.5946 -0.5444 -0.4407 0.034 Uiso 1 1 calc R
C95 C -1.6180(17) -0.6434(14) -0.4254(10) 0.015(12) Uiso 1 1 d .
C96 C -1.5250(15) -0.6228(14) -0.4637(9) 0.010(10) Uiso 1 1 d .
C97 C -1.274(2) -0.5209(17) -0.2431(13) 0.082(17) Uiso 1 1 d .
H97A H -1.2620 -0.4957 -0.2259 0.123 Uiso 1 1 calc R
H97B H -1.3075 -0.5407 -0.2343 0.123 Uiso 1 1 calc R
H97C H -1.2856 -0.5040 -0.2643 0.123 Uiso 1 1 calc R
C98 C -1.5439(17) -0.6370(14) -0.4310(11) 0.021(12) Uiso 1 1 d .
C99 C -1.458(3) -0.652(2) -0.2291(18) 0.15(3) Uiso 1 1 d .
H99A H -1.5004 -0.6463 -0.2347 0.232 Uiso 1 1 calc R
H99B H -1.4335 -0.6256 -0.2403 0.232 Uiso 1 1 calc R
H99C H -1.4523 -0.6495 -0.2042 0.232 Uiso 1 1 calc R
C100 C -0.9967(17) -0.9966(14) -0.4235(11) 0.020(11) Uiso 1 1 d .
C101 C -0.696(2) -0.840(2) -0.2281(14) 0.11(2) Uiso 1 1 d .
H10A H -0.7214 -0.8111 -0.2216 0.126 Uiso 1 1 calc R
H10B H -0.7041 -0.8477 -0.2526 0.126 Uiso 1 1 calc R
C102 C -1.169(3) -1.027(3) -0.3432(19) 0.19(3) Uiso 1 1 d .
H10C H -1.1613 -0.9966 -0.3298 0.286 Uiso 1 1 calc R
H10D H -1.1308 -1.0435 -0.3487 0.286 Uiso 1 1 calc R
H10E H -1.1943 -1.0500 -0.3298 0.286 Uiso 1 1 calc R
C103 C -1.0746(19) -1.2575(15) -0.3921(10) 0.051(13) Uiso 1 1 d .
H10F H -1.0764 -1.2942 -0.3939 0.077 Uiso 1 1 calc R
H10G H -1.1137 -1.2447 -0.3844 0.077 Uiso 1 1 calc R
H10H H -1.0434 -1.2481 -0.3755 0.077 Uiso 1 1 calc R
C104 C -1.083(3) -1.153(2) -0.4970(14) 0.10(2) Uiso 1 1 d .
H10I H -1.0692 -1.1439 -0.5201 0.157 Uiso 1 1 calc R
H10J H -1.1132 -1.1283 -0.4894 0.157 Uiso 1 1 calc R
H10K H -1.1007 -1.1864 -0.4973 0.157 Uiso 1 1 calc R
C105 C -0.714(3) -0.883(2) -0.2077(15) 0.13(2) Uiso 1 1 d .
H10L H -0.7566 -0.8901 -0.2115 0.189 Uiso 1 1 calc R
H10M H -0.7071 -0.8756 -0.1833 0.189 Uiso 1 1 calc R
H10N H -0.6898 -0.9123 -0.2143 0.189 Uiso 1 1 calc R
C106 C -0.8377(16) -0.8591(13) -0.4110(10) 0.014(10) Uiso 1 1 d .
C107 C -0.9971(19) -0.7724(16) -0.4693(11) 0.054(14) Uiso 1 1 d .
H10O H -1.0169 -0.7408 -0.4756 0.080 Uiso 1 1 calc R
H10P H -1.0260 -0.7943 -0.4577 0.080 Uiso 1 1 calc R
H10Q H -0.9823 -0.7891 -0.4901 0.080 Uiso 1 1 calc R
C108 C -0.8124(17) -0.7716(15) -0.3682(10) 0.029(12) Uiso 1 1 d .
H10R H -0.8027 -0.7433 -0.3545 0.035 Uiso 1 1 calc R
C109 C -1.237(3) -1.028(2) -0.4395(18) 0.14(3) Uiso 1 1 d .
H10S H -1.2791 -1.0162 -0.4354 0.174 Uiso 1 1 calc R
H10T H -1.2112 -0.9982 -0.4377 0.174 Uiso 1 1 calc R
C110 C -0.9079(18) -0.9736(15) -0.4528(11) 0.025(12) Uiso 1 1 d .
C111 C -1.287(3) -1.099(2) -0.3888(17) 0.15(3) Uiso 1 1 d .
H11A H -1.3089 -1.1123 -0.4089 0.182 Uiso 1 1 calc R
H11B H -1.2778 -1.1268 -0.3731 0.182 Uiso 1 1 calc R
C112 C -0.7298(18) -0.8214(16) -0.3393(10) 0.036(13) Uiso 1 1 d .
H11C H -0.7188 -0.7932 -0.3258 0.044 Uiso 1 1 calc R
C113 C -1.0470(19) -1.0302(15) -0.4187(11) 0.033(12) Uiso 1 1 d .
C114 C -1.059(2) -1.2343(14) -0.4284(11) 0.049(13) Uiso 1 1 d .
H11E H -1.0896 -1.2453 -0.4452 0.058 Uiso 1 1 calc R
H11F H -1.0195 -1.2478 -0.4361 0.058 Uiso 1 1 calc R
C115 C -0.8196(18) -0.9447(14) -0.4851(10) 0.027(12) Uiso 1 1 d .
H11G H -0.7909 -0.9496 -0.5028 0.033 Uiso 1 1 calc R
C116 C -1.028(2) -1.152(2) -0.4716(13) 0.081(18) Uiso 1 1 d .
H11H H -1.0091 -1.1182 -0.4714 0.097 Uiso 1 1 calc R
H11I H -0.9972 -1.1766 -0.4790 0.097 Uiso 1 1 calc R
C117 C -1.202(3) -1.0131(19) -0.3764(14) 0.095(19) Uiso 1 1 d .
H11J H -1.1762 -0.9896 -0.3898 0.114 Uiso 1 1 calc R
H11K H -1.2398 -0.9958 -0.3708 0.114 Uiso 1 1 calc R
C118 C -0.9564(18) -1.0077(16) -0.4499(11) 0.037(13) Uiso 1 1 d .
H11L H -0.9612 -1.0358 -0.4647 0.045 Uiso 1 1 calc R
C119 C -0.8152(18) -0.9060(15) -0.4634(10) 0.024(12) Uiso 1 1 d .
C120 C -0.8994(18) -0.9307(15) -0.4313(11) 0.029(12) Uiso 1 1 d .
C121 C -0.861(2) -0.7688(15) -0.3931(10) 0.035(13) Uiso 1 1 d .
H12A H -0.8852 -0.7397 -0.3963 0.042 Uiso 1 1 calc R
C122 C -0.869(2) -0.8151(14) -0.4129(11) 0.029(12) Uiso 1 1 d .
C123 C -0.9400(16) -0.9216(13) -0.4047(9) 0.011(10) Uiso 1 1 d .
H12C H -0.9335 -0.8951 -0.3888 0.013 Uiso 1 1 calc R
C124 C -0.9911(17) -1.1465(15) -0.4018(11) 0.036(13) Uiso 1 1 d .
H12D H -0.9886 -1.1094 -0.4027 0.044 Uiso 1 1 calc R
H12E H -0.9984 -1.1564 -0.3777 0.044 Uiso 1 1 calc R
C125 C -0.8680(19) -0.9775(13) -0.4808(10) 0.028(11) Uiso 1 1 d .
H12F H -0.8742 -1.0033 -0.4973 0.034 Uiso 1 1 calc R
C126 C -0.9426(18) -0.7611(14) -0.4447(11) 0.029(12) Uiso 1 1 d .
H12G H -0.9129 -0.7391 -0.4562 0.035 Uiso 1 1 calc R
H12H H -0.9569 -0.7441 -0.4236 0.035 Uiso 1 1 calc R
C127 C -0.8456(15) -0.8898(14) -0.4342(10) 0.027(11) Uiso 1 1 d .
C128 C -1.452(2) -0.4819(19) -0.6735(14) 0.093(19) Uiso 1 1 d .
H12B H -1.4753 -0.4712 -0.6534 0.139 Uiso 1 1 calc R
H12I H -1.4465 -0.4533 -0.6890 0.139 Uiso 1 1 calc R
H12J H -1.4124 -0.4941 -0.6660 0.139 Uiso 1 1 calc R
C129 C -1.9327(19) -0.3648(16) -0.5625(12) 0.050(14) Uiso 1 1 d .
H12K H -1.9372 -0.3842 -0.5410 0.061 Uiso 1 1 calc R
H12L H -1.9245 -0.3888 -0.5813 0.061 Uiso 1 1 calc R
C130 C -2.165(3) -0.4583(19) -0.6315(13) 0.088(19) Uiso 1 1 d .
H13A H -2.1313 -0.4827 -0.6345 0.106 Uiso 1 1 calc R
H13B H -2.2028 -0.4765 -0.6357 0.106 Uiso 1 1 calc R
C131 C -2.163(2) -0.4925(17) -0.5279(12) 0.071(17) Uiso 1 1 d .
H13C H -2.1648 -0.5266 -0.5185 0.106 Uiso 1 1 calc R
H13D H -2.1966 -0.4727 -0.5190 0.106 Uiso 1 1 calc R
H13E H -2.1248 -0.4768 -0.5211 0.106 Uiso 1 1 calc R
C132 C -2.167(2) -0.4949(16) -0.5689(12) 0.065(17) Uiso 1 1 d .
H13F H -2.2045 -0.5120 -0.5754 0.078 Uiso 1 1 calc R
H13G H -2.1327 -0.5155 -0.5775 0.078 Uiso 1 1 calc R
C133 C -2.158(2) -0.4146(19) -0.6607(13) 0.11(2) Uiso 1 1 d .
H13H H -2.1580 -0.4299 -0.6835 0.158 Uiso 1 1 calc R
H13I H -2.1194 -0.3968 -0.6572 0.158 Uiso 1 1 calc R
H13J H -2.1910 -0.3908 -0.6587 0.158 Uiso 1 1 calc R
C134 C -2.019(3) -0.2751(19) -0.5457(11) 0.09(2) Uiso 1 1 d D
H13K H -1.9880 -0.2490 -0.5497 0.107 Uiso 1 1 calc R
H13L H -2.0596 -0.2605 -0.5491 0.107 Uiso 1 1 calc R
C135 C -1.380(3) -0.563(2) -0.7237(16) 0.12(2) Uiso 1 1 d .
H13M H -1.3599 -0.5733 -0.7454 0.147 Uiso 1 1 calc R
H13N H -1.3613 -0.5321 -0.7152 0.147 Uiso 1 1 calc R
C136 C -1.456(2) -0.5039(18) -0.7615(14) 0.069(18) Uiso 1 1 d .
H13O H -1.4294 -0.4772 -0.7522 0.083 Uiso 1 1 calc R
H13W H -1.4366 -0.5167 -0.7827 0.083 Uiso 1 1 calc R
C137 C -1.486(2) -0.5243(19) -0.6924(13) 0.079(18) Uiso 1 1 d .
H13P H -1.5260 -0.5107 -0.6981 0.095 Uiso 1 1 calc R
H13V H -1.4924 -0.5512 -0.6752 0.095 Uiso 1 1 calc R
C138 C -1.663(2) -0.7229(16) -0.5163(12) 0.063(16) Uiso 1 1 d .
H13Q H -1.6396 -0.7355 -0.4967 0.094 Uiso 1 1 calc R
H13R H -1.6353 -0.7110 -0.5342 0.094 Uiso 1 1 calc R
H13S H -1.6880 -0.7499 -0.5255 0.094 Uiso 1 1 calc R
C139 C -2.2454(15) -0.4105(14) -0.5765(11) 0.029(12) Uiso 1 1 d .
H13T H -2.2482 -0.4058 -0.5514 0.035 Uiso 1 1 calc R
H13U H -2.2516 -0.3775 -0.5877 0.035 Uiso 1 1 calc R
C140 C -1.9951(18) -0.4750(15) -0.5717(11) 0.018(12) Uiso 1 1 d .
C141 C -1.650(3) -0.630(2) -0.8092(14) 0.10(2) Uiso 1 1 d .
H14A H -1.6920 -0.6236 -0.8151 0.153 Uiso 1 1 calc R
H14B H -1.6270 -0.6375 -0.8301 0.153 Uiso 1 1 calc R
H14C H -1.6327 -0.6001 -0.7981 0.153 Uiso 1 1 calc R
C142 C -2.0313(19) -0.4431(16) -0.5715(12) 0.033(14) Uiso 1 1 d .
C143 C -1.582(2) -0.7322(17) -0.7400(13) 0.054(16) Uiso 1 1 d .
H14D H -1.6003 -0.7148 -0.7200 0.064 Uiso 1 1 calc R
H14E H -1.6121 -0.7568 -0.7487 0.064 Uiso 1 1 calc R
C144 C -1.535(2) -0.7249(18) -0.8071(13) 0.080(18) Uiso 1 1 d .
H14F H -1.5339 -0.7031 -0.8276 0.097 Uiso 1 1 calc R
H14G H -1.4933 -0.7337 -0.8011 0.097 Uiso 1 1 calc R
C145 C -1.646(2) -0.6737(17) -0.7851(12) 0.071(16) Uiso 1 1 d .
H14H H -1.6637 -0.7036 -0.7963 0.085 Uiso 1 1 calc R
H14I H -1.6701 -0.6663 -0.7643 0.085 Uiso 1 1 calc R
C146 C -1.569(2) -0.7752(18) -0.8172(14) 0.079(19) Uiso 1 1 d .
H14J H -1.5481 -0.7915 -0.8362 0.119 Uiso 1 1 calc R
H14K H -1.6106 -0.7672 -0.8244 0.119 Uiso 1 1 calc R
H14L H -1.5705 -0.7978 -0.7974 0.119 Uiso 1 1 calc R
C147 C -1.374(2) -0.6068(16) -0.6961(11) 0.069(16) Uiso 1 1 d .
H14M H -1.3316 -0.6133 -0.6915 0.104 Uiso 1 1 calc R
H14N H -1.3932 -0.6374 -0.7050 0.104 Uiso 1 1 calc R
H14O H -1.3944 -0.5964 -0.6749 0.104 Uiso 1 1 calc R
C148 C -1.521(2) -0.7622(19) -0.7276(13) 0.083(19) Uiso 1 1 d .
H14P H -1.5320 -0.7862 -0.7094 0.124 Uiso 1 1 calc R
H14Q H -1.4920 -0.7380 -0.7187 0.124 Uiso 1 1 calc R
H14R H -1.5042 -0.7803 -0.7471 0.124 Uiso 1 1 calc R
C150 C -0.932(3) -0.623(3) -0.2135(19) 0.18(3) Uiso 1 1 d .
H15A H -0.9673 -0.6149 -0.1995 0.277 Uiso 1 1 calc R
H15B H -0.9450 -0.6335 -0.2365 0.277 Uiso 1 1 calc R
H15C H -0.9057 -0.5938 -0.2153 0.277 Uiso 1 1 calc R
C151 C -0.902(2) -0.661(2) -0.1988(14) 0.093(19) Uiso 1 1 d .
H15D H -0.9293 -0.6897 -0.1960 0.112 Uiso 1 1 calc R
H15E H -0.8887 -0.6499 -0.1757 0.112 Uiso 1 1 calc R
C152 C -0.712(4) -0.502(3) -0.251(2) 0.21(4) Uiso 1 1 d .
H15F H -0.6921 -0.5133 -0.2294 0.258 Uiso 1 1 calc R
H15G H -0.6830 -0.4805 -0.2633 0.258 Uiso 1 1 calc R
C153 C -1.033(2) -0.8023(19) -0.3716(13) 0.072(18) Uiso 1 1 d .
H15H H -1.0402 -0.8325 -0.3577 0.108 Uiso 1 1 calc R
H15I H -1.0103 -0.7778 -0.3583 0.108 Uiso 1 1 calc R
H15J H -1.0110 -0.8113 -0.3924 0.108 Uiso 1 1 calc R
C154 C -1.2344(17) -0.5369(14) -0.4292(10) 0.018(11) Uiso 1 1 d .
C155 C -0.651(4) -0.588(3) -0.2897(19) 0.17(3) Uiso 1 1 d .
H15K H -0.6223 -0.5626 -0.2985 0.205 Uiso 1 1 calc R
H15L H -0.6324 -0.6056 -0.2698 0.205 Uiso 1 1 calc R
C156 C -0.8182(18) -0.7556(15) -0.2744(11) 0.039(14) Uiso 1 1 d .
H15M H -0.8391 -0.7791 -0.2896 0.058 Uiso 1 1 calc R
H15N H -0.7921 -0.7743 -0.2587 0.058 Uiso 1 1 calc R
H15O H -0.7938 -0.7324 -0.2882 0.058 Uiso 1 1 calc R
C157 C -1.093(2) -0.6248(18) -0.5416(12) 0.074(16) Uiso 1 1 d .
H15P H -1.0841 -0.6102 -0.5641 0.112 Uiso 1 1 calc R
H15Q H -1.1275 -0.6067 -0.5314 0.112 Uiso 1 1 calc R
H15R H -1.1041 -0.6603 -0.5444 0.112 Uiso 1 1 calc R
C158 C -1.2506(15) -0.5814(11) -0.4167(9) 0.009(10) Uiso 1 1 d .
H15S H -1.2897 -0.5855 -0.4071 0.011 Uiso 1 1 calc R
C159 C -1.1853(16) -0.7067(14) -0.4031(9) 0.019(11) Uiso 1 1 d .
H15T H -1.2003 -0.7385 -0.3961 0.023 Uiso 1 1 calc R
C160 C -1.547(2) -0.4556(17) -0.3655(13) 0.064(17) Uiso 1 1 d .
H16A H -1.5780 -0.4350 -0.3541 0.096 Uiso 1 1 calc R
H16B H -1.5289 -0.4784 -0.3488 0.096 Uiso 1 1 calc R
H16C H -1.5665 -0.4754 -0.3838 0.096 Uiso 1 1 calc R
C161 C -0.669(4) -0.627(3) -0.319(2) 0.23(4) Uiso 1 1 d .
H16D H -0.6335 -0.6444 -0.3272 0.341 Uiso 1 1 calc R
H16E H -0.6884 -0.6087 -0.3379 0.341 Uiso 1 1 calc R
H16F H -0.6980 -0.6514 -0.3095 0.341 Uiso 1 1 calc R
C162 C -1.377(3) -0.4710(19) -0.3446(13) 0.09(2) Uiso 1 1 d .
H16G H -1.3609 -0.4952 -0.3281 0.140 Uiso 1 1 calc R
H16H H -1.4065 -0.4492 -0.3332 0.140 Uiso 1 1 calc R
H16I H -1.3441 -0.4504 -0.3538 0.140 Uiso 1 1 calc R
C163 C -1.477(2) -0.4925(16) -0.4360(11) 0.043(14) Uiso 1 1 d .
H16J H -1.4481 -0.5138 -0.4484 0.051 Uiso 1 1 calc R
H16K H -1.5063 -0.5148 -0.4240 0.051 Uiso 1 1 calc R
C164 C -1.1760(19) -0.5256(17) -0.4346(11) 0.046(14) Uiso 1 1 d .
H16L H -1.1652 -0.4922 -0.4406 0.055 Uiso 1 1 calc R
C165 C -1.0932(18) -0.7799(14) -0.3815(11) 0.031(13) Uiso 1 1 d .
H16M H -1.1174 -0.8042 -0.3949 0.038 Uiso 1 1 calc R
H16N H -1.1162 -0.7698 -0.3609 0.038 Uiso 1 1 calc R
C166 C -1.408(2) -0.4992(16) -0.3742(11) 0.048(14) Uiso 1 1 d .
H16O H -1.4410 -0.5202 -0.3652 0.057 Uiso 1 1 calc R
H16P H -1.3784 -0.5212 -0.3860 0.057 Uiso 1 1 calc R
C167 C -1.2417(19) -0.3881(17) -0.4750(12) 0.059(15) Uiso 1 1 d .
H16Q H -1.2645 -0.3994 -0.4954 0.071 Uiso 1 1 calc R
H16R H -1.2259 -0.4181 -0.4630 0.071 Uiso 1 1 calc R
C168 C -1.4974(15) -0.4204(13) -0.3816(10) 0.011(11) Uiso 1 1 d .
H16S H -1.4796 -0.4002 -0.3629 0.013 Uiso 1 1 calc R
H16T H -1.5173 -0.3969 -0.3977 0.013 Uiso 1 1 calc R
C169 C -1.274(2) -0.4945(16) -0.4299(11) 0.042(14) Uiso 1 1 d .
C170 C -1.4380(19) -0.7033(15) -0.2418(13) 0.056(14) Uiso 1 1 d .
H17D H -1.4452 -0.7050 -0.2668 0.067 Uiso 1 1 calc R
H17E H -1.4641 -0.7289 -0.2308 0.067 Uiso 1 1 calc R
C171 C -1.7603(17) -0.5675(13) -0.4178(10) 0.023(11) Uiso 1 1 d .
H17F H -1.8003 -0.5733 -0.4100 0.028 Uiso 1 1 calc R
C172 C -1.208(2) -0.5348(18) -0.3344(13) 0.086(18) Uiso 1 1 d .
H17G H -1.2248 -0.5217 -0.3557 0.128 Uiso 1 1 calc R
H17H H -1.1680 -0.5496 -0.3392 0.128 Uiso 1 1 calc R
H17I H -1.2031 -0.5074 -0.3178 0.128 Uiso 1 1 calc R
C173 C -1.249(2) -0.5749(18) -0.3196(13) 0.075(17) Uiso 1 1 d .
H17J H -1.2540 -0.6012 -0.3373 0.089 Uiso 1 1 calc R
H17Z H -1.2891 -0.5593 -0.3162 0.089 Uiso 1 1 calc R
C174 C -2.060(2) -0.4504(17) -0.3736(13) 0.071(16) Uiso 1 1 d .
H17K H -2.0897 -0.4325 -0.3596 0.106 Uiso 1 1 calc R
H17L H -2.0454 -0.4799 -0.3611 0.106 Uiso 1 1 calc R
H17M H -2.0789 -0.4613 -0.3951 0.106 Uiso 1 1 calc R
C175 C -1.784(3) -0.2717(18) -0.4109(15) 0.094(19) Uiso 1 1 d .
H17N H -1.7468 -0.2550 -0.4187 0.113 Uiso 1 1 calc R
H17O H -1.8184 -0.2559 -0.4232 0.113 Uiso 1 1 calc R
C176 C -1.791(3) -0.2628(18) -0.3758(13) 0.096(18) Uiso 1 1 d .
H17P H -1.7917 -0.2266 -0.3716 0.144 Uiso 1 1 calc R
H17Q H -1.7575 -0.2781 -0.3633 0.144 Uiso 1 1 calc R
H17R H -1.8291 -0.2777 -0.3680 0.144 Uiso 1 1 calc R
C177 C -1.904(2) -0.493(2) -0.3466(14) 0.09(2) Uiso 1 1 d .
H17S H -1.8968 -0.5256 -0.3356 0.133 Uiso 1 1 calc R
H17T H -1.9343 -0.4744 -0.3335 0.133 Uiso 1 1 calc R
H17U H -1.8664 -0.4739 -0.3472 0.133 Uiso 1 1 calc R
C178 C -1.6098(17) -0.7694(14) -0.3887(10) 0.024(12) Uiso 1 1 d .
H17V H -1.6289 -0.7538 -0.3684 0.029 Uiso 1 1 calc R
H17W H -1.6391 -0.7931 -0.3990 0.029 Uiso 1 1 calc R
C179 C -1.927(3) -0.501(2) -0.3835(15) 0.09(2) Uiso 1 1 d .
H17X H -1.9635 -0.5227 -0.3826 0.112 Uiso 1 1 calc R
H17Y H -1.8958 -0.5202 -0.3965 0.112 Uiso 1 1 calc R
C180 C -1.157(2) -0.6696(16) -0.3118(11) 0.067(16) Uiso 1 1 d .
H18I H -1.1165 -0.6821 -0.3174 0.101 Uiso 1 1 calc R
H18J H -1.1773 -0.6594 -0.3330 0.101 Uiso 1 1 calc R
H18K H -1.1800 -0.6963 -0.3006 0.101 Uiso 1 1 calc R
C181 C -1.556(2) -0.7965(19) -0.3783(13) 0.076(18) Uiso 1 1 d .
H18L H -1.5675 -0.8227 -0.3617 0.114 Uiso 1 1 calc R
H18M H -1.5278 -0.7732 -0.3676 0.114 Uiso 1 1 calc R
H18N H -1.5377 -0.8121 -0.3984 0.114 Uiso 1 1 calc R
C182 C -1.152(2) -0.6249(19) -0.2880(13) 0.073(18) Uiso 1 1 d .
H18O H -1.1291 -0.5973 -0.2990 0.087 Uiso 1 1 calc R
H18P H -1.1313 -0.6344 -0.2663 0.087 Uiso 1 1 calc R
C183 C -1.6087(18) -0.5876(16) -0.5419(11) 0.057(15) Uiso 1 1 d .
H18Q H -1.5994 -0.5690 -0.5630 0.086 Uiso 1 1 calc R
H18R H -1.6391 -0.5692 -0.5287 0.086 Uiso 1 1 calc R
H18S H -1.6242 -0.6209 -0.5478 0.086 Uiso 1 1 calc R
C184 C -1.219(2) -0.5563(15) -0.2504(13) 0.066(15) Uiso 1 1 d .
H18T H -1.2063 -0.5709 -0.2282 0.079 Uiso 1 1 calc R
H18Y H -1.1856 -0.5352 -0.2588 0.079 Uiso 1 1 calc R
C185 C -2.009(2) -0.4167(18) -0.3813(13) 0.053(16) Uiso 1 1 d .
H18U H -1.9916 -0.4061 -0.3591 0.064 Uiso 1 1 calc R
H18W H -2.0259 -0.3863 -0.3923 0.064 Uiso 1 1 calc R
C186 C -1.709(2) -0.3629(19) -0.4058(14) 0.091(18) Uiso 1 1 d .
H18V H -1.7174 -0.3720 -0.3816 0.109 Uiso 1 1 calc R
H18X H -1.7024 -0.3950 -0.4180 0.109 Uiso 1 1 calc R
C187 C -1.7186(15) -0.6048(12) -0.4199(9) 0.010(10) Uiso 1 1 d .
C188 C -0.600(3) -0.814(2) -0.1769(16) 0.14(3) Uiso 1 1 d .
H18D H -0.6070 -0.8472 -0.1657 0.162 Uiso 1 1 calc R
H18E H -0.5573 -0.8056 -0.1739 0.162 Uiso 1 1 calc R
C189 C -0.610(3) -0.748(3) -0.274(2) 0.18(3) Uiso 1 1 d .
H18F H -0.6076 -0.7124 -0.2806 0.264 Uiso 1 1 calc R
H18G H -0.6478 -0.7622 -0.2827 0.264 Uiso 1 1 calc R
H18H H -0.5759 -0.7661 -0.2841 0.264 Uiso 1 1 calc R
C190 C -0.608(4) -0.752(3) -0.239(2) 0.21(4) Uiso 1 1 d .
H19B H -0.6417 -0.7322 -0.2294 0.254 Uiso 1 1 calc R
H19D H -0.5700 -0.7377 -0.2309 0.254 Uiso 1 1 calc R
C191 C -0.991(2) -0.9529(19) -0.4023(13) 0.060(18) Uiso 1 1 d .
H19C H -1.0220 -0.9450 -0.3864 0.072 Uiso 1 1 calc R
C192 C -0.639(3) -0.774(2) -0.1572(17) 0.15(3) Uiso 1 1 d .
H19F H -0.6264 -0.7719 -0.1332 0.231 Uiso 1 1 calc R
H19G H -0.6820 -0.7831 -0.1582 0.231 Uiso 1 1 calc R
H19H H -0.6339 -0.7407 -0.1680 0.231 Uiso 1 1 calc R
C193 C -0.422(3) -0.925(2) -0.2940(17) 0.13(3) Uiso 1 1 d .
H19I H -0.3924 -0.9235 -0.2751 0.152 Uiso 1 1 calc R
H19J H -0.4093 -0.9504 -0.3110 0.152 Uiso 1 1 calc R
C194 C -0.432(3) -0.8671(19) -0.3127(14) 0.10(2) Uiso 1 1 d .
H19K H -0.3940 -0.8556 -0.3226 0.149 Uiso 1 1 calc R
H19L H -0.4458 -0.8430 -0.2953 0.149 Uiso 1 1 calc R
H19M H -0.4625 -0.8697 -0.3309 0.149 Uiso 1 1 calc R
C195 C -1.332(3) -1.056(2) -0.3682(17) 0.15(3) Uiso 1 1 d .
H19N H -1.3689 -1.0725 -0.3608 0.227 Uiso 1 1 calc R
H19O H -1.3413 -1.0285 -0.3839 0.227 Uiso 1 1 calc R
H19P H -1.3103 -1.0429 -0.3482 0.227 Uiso 1 1 calc R
C196 C -1.235(3) -1.043(2) -0.4727(18) 0.16(3) Uiso 1 1 d .
H19Q H -1.2471 -1.0154 -0.4877 0.241 Uiso 1 1 calc R
H19R H -1.2628 -1.0716 -0.4761 0.241 Uiso 1 1 calc R
H19S H -1.1940 -1.0537 -0.4783 0.241 Uiso 1 1 calc R
C197 C -0.800(2) -0.8039(17) -0.4997(12) 0.078(17) Uiso 1 1 d .
H19T H -0.7921 -0.7875 -0.5218 0.117 Uiso 1 1 calc R
H19U H -0.7936 -0.7797 -0.4811 0.117 Uiso 1 1 calc R
H19V H -0.8411 -0.8164 -0.4991 0.117 Uiso 1 1 calc R
C198 C -0.754(2) -0.8498(18) -0.4951(14) 0.077(18) Uiso 1 1 d .
H19W H -0.7596 -0.8739 -0.5142 0.092 Uiso 1 1 calc R
H19X H -0.7122 -0.8373 -0.4959 0.092 Uiso 1 1 calc R
C199 C -1.989(3) -0.2946(15) -0.6130(14) 0.09(2) Uiso 1 1 d D
H19E H -1.9498 -0.3042 -0.6228 0.110 Uiso 1 1 calc R
H19Y H -2.0212 -0.2989 -0.6306 0.110 Uiso 1 1 calc R
C200 C -1.513(2) -0.4570(17) -0.4626(12) 0.075(17) Uiso 1 1 d .
H20F H -1.5342 -0.4779 -0.4794 0.113 Uiso 1 1 calc R
H20G H -1.4839 -0.4354 -0.4746 0.113 Uiso 1 1 calc R
H20H H -1.5417 -0.4361 -0.4501 0.113 Uiso 1 1 calc R
C201 C -1.239(2) -0.3222(18) -0.4127(13) 0.071(17) Uiso 1 1 d .
H20I H -1.2070 -0.3015 -0.4233 0.085 Uiso 1 1 calc R
H20J H -1.2635 -0.3009 -0.3973 0.085 Uiso 1 1 calc R
C202 C -0.928(3) -1.170(2) -0.4145(17) 0.11(2) Uiso 1 1 d .
H20B H -0.8951 -1.1583 -0.3995 0.171 Uiso 1 1 calc R
H20C H -0.9196 -1.1596 -0.4381 0.171 Uiso 1 1 calc R
H20D H -0.9297 -1.2069 -0.4134 0.171 Uiso 1 1 calc R
C203 C -0.757(3) -0.532(2) -0.3158(15) 0.12(2) Uiso 1 1 d .
H20K H -0.7641 -0.5593 -0.3322 0.147 Uiso 1 1 calc R
H21D H -0.7963 -0.5169 -0.3100 0.147 Uiso 1 1 calc R
C204 C -0.720(2) -0.4901(18) -0.3354(13) 0.092(18) Uiso 1 1 d .
H20L H -0.7416 -0.4798 -0.3561 0.137 Uiso 1 1 calc R
H20M H -0.6803 -0.5037 -0.3420 0.137 Uiso 1 1 calc R
H20N H -0.7139 -0.4610 -0.3204 0.137 Uiso 1 1 calc R
C205 C -0.768(4) -0.472(3) -0.242(3) 0.24(4) Uiso 1 1 d .
H20O H -0.7571 -0.4427 -0.2279 0.354 Uiso 1 1 calc R
H20P H -0.7967 -0.4929 -0.2292 0.354 Uiso 1 1 calc R
H20Q H -0.7877 -0.4600 -0.2632 0.354 Uiso 1 1 calc R
C206 C -1.337(2) -0.3084(18) -0.5006(12) 0.090(18) Uiso 1 1 d .
H20R H -1.3457 -0.2768 -0.5126 0.135 Uiso 1 1 calc R
H20S H -1.3748 -0.3256 -0.4953 0.135 Uiso 1 1 calc R
H20T H -1.3121 -0.3299 -0.5153 0.135 Uiso 1 1 calc R
C207 C -1.305(2) -0.2978(17) -0.4696(12) 0.065(16) Uiso 1 1 d .
H20U H -1.3303 -0.2759 -0.4547 0.078 Uiso 1 1 calc R
H20V H -1.2675 -0.2798 -0.4749 0.078 Uiso 1 1 calc R
C208 C -1.180(2) -0.3487(18) -0.4880(13) 0.090(18) Uiso 1 1 d .
H20W H -1.1539 -0.3673 -0.5035 0.134 Uiso 1 1 calc R
H20X H -1.1577 -0.3380 -0.4677 0.134 Uiso 1 1 calc R
H20Y H -1.1963 -0.3190 -0.4999 0.134 Uiso 1 1 calc R
C209 C -1.210(3) -0.371(2) -0.3916(13) 0.10(2) Uiso 1 1 d .
H20Z H -1.1835 -0.3593 -0.3731 0.154 Uiso 1 1 calc R
H21B H -1.1860 -0.3920 -0.4075 0.154 Uiso 1 1 calc R
H21C H -1.2423 -0.3917 -0.3818 0.154 Uiso 1 1 calc R
C210 C -2.012(3) -0.301(3) -0.5098(17) 0.14(3) Uiso 1 1 d .
H21E H -2.0190 -0.2756 -0.4918 0.215 Uiso 1 1 calc R
H21F H -1.9715 -0.3144 -0.5076 0.215 Uiso 1 1 calc R
H21G H -2.0418 -0.3277 -0.5076 0.215 Uiso 1 1 calc R
C211 C -2.298(2) -0.4498(18) -0.5893(14) 0.10(2) Uiso 1 1 d .
H21H H -2.3375 -0.4366 -0.5831 0.156 Uiso 1 1 calc R
H21I H -2.2916 -0.4824 -0.5781 0.156 Uiso 1 1 calc R
H21J H -2.2953 -0.4540 -0.6142 0.156 Uiso 1 1 calc R
C212 C -2.007(3) -0.433(2) -0.4705(17) 0.14(3) Uiso 1 1 d .
H21N H -2.0253 -0.4494 -0.4903 0.208 Uiso 1 1 calc R
H21O H -1.9752 -0.4100 -0.4782 0.208 Uiso 1 1 calc R
H21P H -2.0381 -0.4132 -0.4583 0.208 Uiso 1 1 calc R
C217 C -1.748(3) -0.347(4) -0.4590(9) 0.35(6) Uiso 1 1 d D
H21Q H -1.7087 -0.3293 -0.4583 0.418 Uiso 1 1 calc R
H21U H -1.7393 -0.3833 -0.4612 0.418 Uiso 1 1 calc R
C218 C -1.776(4) -0.333(3) -0.4870(6) 0.22(3) Uiso 1 1 d D
H21R H -1.7510 -0.3398 -0.5071 0.334 Uiso 1 1 calc R
H21S H -1.7843 -0.2965 -0.4858 0.334 Uiso 1 1 calc R
H21T H -1.8143 -0.3509 -0.4890 0.334 Uiso 1 1 calc R
C219 C -1.989(3) -0.2435(11) -0.5985(12) 0.30(3) Uiso 1 1 d D
H21K H -1.9811 -0.2192 -0.6169 0.455 Uiso 1 1 calc R
H21L H -1.9573 -0.2411 -0.5811 0.455 Uiso 1 1 calc R
H21M H -2.0281 -0.2364 -0.5880 0.455 Uiso 1 1 calc R
C220 C -1.511(4) -0.482(3) -0.770(2) 0.23(4) Uiso 1 1 d .
H22C H -1.5038 -0.4555 -0.7872 0.351 Uiso 1 1 calc R
H22D H -1.5296 -0.4681 -0.7499 0.351 Uiso 1 1 calc R
H22E H -1.5369 -0.5080 -0.7804 0.351 Uiso 1 1 calc R
C221 C -1.876(4) -0.327(3) -0.559(2) 0.24(5) Uiso 1 1 d .
H22F H -1.8394 -0.3463 -0.5534 0.356 Uiso 1 1 calc R
H22G H -1.8836 -0.3030 -0.5400 0.356 Uiso 1 1 calc R
H22H H -1.8700 -0.3086 -0.5802 0.356 Uiso 1 1 calc R
C222 C -1.645(5) -0.336(4) -0.405(3) 0.31(6) Uiso 1 1 d .
H22I H -1.6152 -0.3575 -0.3944 0.463 Uiso 1 1 calc R
H22J H -1.6481 -0.3041 -0.3923 0.463 Uiso 1 1 calc R
H22K H -1.6325 -0.3282 -0.4289 0.463 Uiso 1 1 calc R

loop_
_atom_site_aniso_label
_atom_site_aniso_U_11
_atom_site_aniso_U_22
_atom_site_aniso_U_33
_atom_site_aniso_U_23
_atom_site_aniso_U_13
_atom_site_aniso_U_12
Pt1 0.0289(11) 0.0599(13) 0.0412(15) -0.0018(14) -0.0048(12) -0.0024(11)
Pt2 0.0401(12) 0.0665(14) 0.0438(15) 0.0147(15) 0.0086(12) 0.0150(13)
Pt3 0.0169(10) 0.0799(15) 0.0525(15) -0.0086(15) -0.0040(11) -0.0001(12)
Pt4 0.0269(11) 0.0294(11) 0.0602(15) 0.0061(12) 0.0028(11) 0.0008(12)
Pt5 0.0143(10) 0.0183(10) 0.0690(17) -0.0006(10) 0.0063(11) 0.0072(10)
Pt6 0.0325(13) 0.0324(13) 0.090(2) -0.0091(15) -0.0096(13) -0.0086(11)
Pt7 0.0261(11) 0.0326(12) 0.0591(15) -0.0062(11) -0.0058(11) 0.0106(12)
Pt8 0.0143(10) 0.0536(13) 0.0406(15) 0.0079(11) -0.0077(11) -0.0043(10)
Cl1 0.042(8) 0.076(10) 0.072(11) -0.024(9) 0.007(7) -0.018(9)
Cl3 0.063(10) 0.089(11) 0.057(11) -0.009(9) 0.004(8) 0.002(9)
Cl4 0.051(10) 0.072(10) 0.156(17) 0.005(11) -0.032(11) 0.001(9)
Cl5 0.061(11) 0.022(8) 0.183(17) -0.017(10) 0.041(11) -0.022(8)
Cl6 0.039(9) 0.144(14) 0.097(13) -0.010(12) -0.020(9) -0.024(11)
Cl7 0.018(7) 0.090(11) 0.092(12) 0.024(9) -0.008(7) -0.003(8)
Cl8 0.042(9) 0.056(10) 0.153(16) -0.009(10) -0.021(10) 0.018(8)
P1 0.030(9) 0.102(13) 0.031(11) 0.020(9) 0.003(7) -0.003(9)
P3 0.052(10) 0.074(11) 0.038(11) -0.004(9) -0.021(8) 0.043(9)
P5 0.033(9) 0.082(12) 0.046(11) -0.012(9) 0.000(7) 0.032(8)
P7 0.038(9) 0.038(9) 0.081(13) 0.005(8) 0.022(9) 0.001(8)
P10 0.023(7) 0.033(8) 0.038(10) 0.001(7) -0.004(7) 0.004(7)
P12 0.029(9) 0.025(8) 0.078(12) 0.003(8) -0.004(8) 0.003(7)
P13 0.011(8) 0.068(11) 0.088(14) -0.040(10) -0.015(8) 0.000(8)
P16 0.029(8) 0.067(9) 0.026(10) 0.019(7) 0.008(7) 0.019(8)
P20 0.050(9) 0.042(8) 0.048(11) 0.012(8) 0.026(8) -0.011(8)
P21 0.055(10) 0.052(10) 0.032(10) 0.007(8) -0.014(8) -0.013(8)
P23 0.042(10) 0.051(10) 0.18(2) -0.001(12) -0.024(11) 0.004(9)
P24 0.054(10) 0.035(8) 0.049(11) 0.000(7) 0.015(8) 0.027(8)
P25 0.036(8) 0.026(8) 0.089(12) 0.003(7) 0.016(9) 0.008(8)
P27 0.025(9) 0.111(14) 0.068(13) 0.017(11) -0.003(8) -0.016(10)
P28 0.039(9) 0.063(9) 0.058(11) 0.008(9) 0.000(9) -0.004(8)
P37 0.044(8) 0.047(9) 0.027(9) 0.015(7) -0.019(7) -0.001(8)

loop_
_atom_type_symbol
_atom_type_description
_atom_type_scat_dispersion_real
_atom_type_scat_dispersion_imag
_atom_type_scat_source
C C 0.0033 0.0016 'International Tables Vol C Tables 4.2.6.8 and 6.1.1.4'
H H 0.0000 0.0000 'International Tables Vol C Tables 4.2.6.8 and 6.1.1.4'
O O 0.0106 0.0060 'International Tables Vol C Tables 4.2.6.8 and 6.1.1.4'
P P 0.1023 0.0942 'International Tables Vol C Tables 4.2.6.8 and 6.1.1.4'
Pt Pt -1.7033 8.3905 'International Tables Vol C Tables 4.2.6.8 and 6.1.1.4'
Cl Cl 0.1484 0.1585 'International Tables Vol C Tables 4.2.6.8 and 6.1.1.4'

loop_
_geom_angle_atom_site_label_1
_geom_angle_atom_site_label_2
_geom_angle_atom_site_label_3
_geom_angle
C24 Pt1 P21 86.9(13)
C24 Pt1 P1 91.8(14)
P21 Pt1 P1 176.3(5)
C24 Pt1 Cl1 176.6(13)
P21 Pt1 Cl1 93.9(5)
P1 Pt1 Cl1 87.7(5)
C5 Pt2 P24 71.7(15)
C5 Pt2 P3 105.6(15)
P24 Pt2 P3 177.2(5)
C5 Pt2 Cl3 162.9(15)
P24 Pt2 Cl3 93.7(5)
P3 Pt2 Cl3 88.8(5)
C50 Pt3 P27 90.7(13)
C50 Pt3 P5 89.2(13)
P27 Pt3 P5 179.0(6)
C50 Pt3 Cl6 176.5(13)
P27 Pt3 Cl6 87.0(5)
P5 Pt3 Cl6 93.2(5)
C8 Pt4 P7 90.2(14)
C8 Pt4 Cl2 174.1(15)
P7 Pt4 Cl2 92.0(5)
C8 Pt4 P20 83.4(14)
P7 Pt4 P20 173.5(5)
Cl2 Pt4 P20 94.2(4)
C10 Pt5 P25 87.5(10)
C10 Pt5 P10 88.9(10)
P25 Pt5 P10 176.3(4)
C10 Pt5 Cl5 177.7(11)
P25 Pt5 Cl5 92.7(4)
P10 Pt5 Cl5 90.9(4)
C142 Pt6 P12 90.4(12)
C142 Pt6 P23 91.4(13)
P12 Pt6 P23 175.0(6)
C142 Pt6 Cl4 178.1(13)
P12 Pt6 Cl4 91.4(4)
P23 Pt6 Cl4 86.8(5)
C13 Pt7 P13 88.6(11)
C13 Pt7 Cl8 173.4(12)
P13 Pt7 Cl8 91.0(5)
C13 Pt7 P28 86.5(11)
P13 Pt7 P28 175.1(5)
Cl8 Pt7 P28 93.9(5)
C90 Pt8 P37 90.5(10)
C90 Pt8 P16 90.0(10)
P37 Pt8 P16 177.7(5)
C90 Pt8 Cl7 177.9(10)
P37 Pt8 Cl7 88.2(4)
P16 Pt8 Cl7 91.4(4)
C20 P1 C22 103(3)
C20 P1 C193 99(3)
C22 P1 C193 92(3)
C20 P1 Pt1 121.0(18)
C22 P1 Pt1 114(2)
C193 P1 Pt1 122(2)
C137 P3 C135 105(3)
C137 P3 C136 103(2)
C135 P3 C136 99(3)
C137 P3 Pt2 119.3(19)
C135 P3 Pt2 117(2)
C136 P3 Pt2 110.2(18)
C54 P5 C151 103(2)
C54 P5 C49 103(2)
C151 P5 C49 100(3)
C54 P5 Pt3 112.4(18)
C151 P5 Pt3 118.4(19)
C49 P5 Pt3 117.7(17)
C111 P7 C109 107(3)
C111 P7 C117 111(3)
C109 P7 C117 90(3)
C111 P7 Pt4 116(2)
C109 P7 Pt4 113(2)
C117 P7 Pt4 118(2)
C168 P10 C166 106(2)
C168 P10 C163 103.8(19)
C166 P10 C163 101.0(19)
C168 P10 Pt5 115.7(12)
C166 P10 Pt5 113.4(15)
C163 P10 Pt5 115.6(16)
C132 P12 C130 98(2)
C132 P12 C139 101(2)
C130 P12 C139 110(2)
C132 P12 Pt6 119.2(18)
C130 P12 Pt6 112.0(19)
C139 P12 Pt6 115.5(12)
C67 P13 C185 107(3)
C67 P13 C179 94(3)
C185 P13 C179 98(2)
C67 P13 Pt7 122(2)
C185 P13 Pt7 116.5(16)
C179 P13 Pt7 114.1(19)
C77 P16 C84 105(2)
C77 P16 C170 106(2)
C84 P16 C170 102(2)
C77 P16 Pt8 116.9(19)
C84 P16 Pt8 113.7(17)
C170 P16 Pt8 111.6(15)
C114 P20 C116 104(2)
C114 P20 C124 110(2)
C116 P20 C124 101(2)
C114 P20 Pt4 119.3(16)
C116 P20 Pt4 111.4(17)
C124 P20 Pt4 109.6(14)
C188 P21 C101 107(3)
C188 P21 C190 101(4)
C101 P21 C190 107(3)
C188 P21 Pt1 115(2)
C101 P21 Pt1 110(2)
C190 P21 Pt1 116(3)
C134 P23 C199 96.2(13)
C134 P23 C129 114(2)
C199 P23 C129 103(2)
C134 P23 Pt6 117.5(19)
C199 P23 Pt6 112.8(18)
C129 P23 Pt6 111.4(14)
C143 P24 C144 105(2)
C143 P24 C145 99(2)
C144 P24 C145 105(2)
C143 P24 Pt2 113.0(18)
C144 P24 Pt2 117.3(17)
C145 P24 Pt2 115.1(15)
C207 P25 C167 106(2)
C207 P25 C201 95(2)
C167 P25 C201 108(2)
C207 P25 Pt5 119.4(18)
C167 P25 Pt5 113.4(16)
C201 P25 Pt5 114.0(17)
C203 P27 C152 102(3)
C203 P27 C155 107(3)
C152 P27 C155 108(4)
C203 P27 Pt3 118(2)
C152 P27 Pt3 115(3)
C155 P27 Pt3 106(2)
C217 P28 C186 83(3)
C217 P28 C175 112(4)
C186 P28 C175 107(3)
C217 P28 Pt7 114(4)
C186 P28 Pt7 117.9(18)
C175 P28 Pt7 118(2)
C184 P37 C173 104(2)
C184 P37 C182 101(2)
C173 P37 C182 102(2)
C184 P37 Pt8 110.1(17)
C173 P37 Pt8 119.4(16)
C182 P37 Pt8 117.8(18)
C39 O1 C36 118(3)
C32 O2 C42 111(4)
C122 O3 C126 125(3)
C198 O4 C119 117(4)
C96 O5 C76 116(3)
C89 O6 C178 117(3)
C52 O7 C51 122(3)
C59 O8 C165 121(3)
C5 C3 C4 154(4)
C34 C4 C46 123(4)
C34 C4 C3 116(4)
C46 C4 C3 122(3)
C3 C5 Pt2 152(4)
C113 C8 Pt4 176(4)
C169 C10 Pt5 171(3)
C14 C13 Pt7 167(3)
C13 C14 C73 176(4)
C21 C19 C27 127(5)
C17 C20 P1 124(4)
C19 C21 C26 121(5)
C18 C22 P1 108(4)
C27 C23 C108 119(4)
C27 C23 C112 121(4)
C108 C23 C112 120(4)
C25 C24 Pt1 173(4)
C24 C25 C26 176(5)
C21 C26 C112 119(5)
C21 C26 C25 122(5)
C112 C26 C25 119(5)
C106 C27 C23 125(4)
C106 C27 C19 123(4)
C23 C27 C19 112(4)
C40 C28 C30 119(4)
C40 C28 C38 126(4)
C30 C28 C38 116(4)
C43 C29 C42 115(4)
C43 C30 C28 123(4)
C43 C30 C34 120(4)
C28 C30 C34 118(4)
C41 C31 C47 124(5)
O2 C32 C69 98(4)
C44 C33 C37 126(4)
C4 C34 C30 119(4)
C47 C35 C37 121(4)
O1 C36 C138 98(3)
C35 C37 C48 123(4)
C35 C37 C33 128(4)
C48 C37 C33 109(4)
C42 C38 C45 120(4)
C42 C38 C28 122(4)
C45 C38 C28 118(4)
C44 C39 C45 127(5)
C44 C39 O1 118(4)
C45 C39 O1 115(4)
C28 C40 C46 126(4)
C48 C41 C31 122(5)
C38 C42 O2 118(4)
C38 C42 C29 123(4)
O2 C42 C29 118(4)
C30 C43 C29 121(4)
C39 C44 C33 119(4)
C39 C45 C38 124(4)
C39 C45 C48 111(4)
C38 C45 C48 125(4)
C40 C46 C4 116(4)
C35 C47 C140 123(4)
C35 C47 C31 114(4)
C140 C47 C31 123(4)
C41 C48 C37 115(4)
C41 C48 C45 116(4)
C37 C48 C45 129(4)
C53 C49 P5 116(4)
C60 C50 Pt3 171(4)
O7 C51 C157 110(4)
C57 C52 C62 124(4)
C57 C52 O7 120(4)
C62 C52 O7 115(4)
C156 C54 P5 116(3)
C66 C55 C64 114(4)
C68 C56 C65 134(5)
C68 C56 C158 116(4)
C65 C56 C158 108(4)
C52 C57 C58 120(4)
C57 C58 C61 122(4)
O8 C59 C63 120(3)
O8 C59 C159 123(3)
C63 C59 C159 115(3)
C50 C60 C64 171(4)
C58 C61 C70 131(3)
C58 C61 C71 120(3)
C70 C61 C71 107(3)
C52 C62 C71 122(4)
C52 C62 C63 122(4)
C71 C62 C63 115(4)
C59 C63 C62 118(3)
C59 C63 C65 121(3)
C62 C63 C65 120(3)
C70 C64 C60 130(4)
C70 C64 C55 115(3)
C60 C64 C55 115(3)
C72 C65 C56 133(4)
C72 C65 C63 117(3)
C56 C65 C63 110(3)
C71 C66 C55 130(4)
C212 C67 P13 108(5)
C56 C68 C159 119(4)
C64 C70 C61 135(4)
C66 C71 C62 130(4)
C66 C71 C61 120(4)
C62 C71 C61 109(4)
C65 C72 C164 114(4)
C171 C73 C14 119(3)
C171 C73 C86 123(4)
C14 C73 C86 118(3)
C79 C74 C75 119(4)
C79 C74 C88 123(4)
C75 C74 C88 118(4)
C74 C75 C93 126(4)
O5 C76 C183 107(3)
C81 C77 P16 119(4)
C91 C78 C89 111(4)
C85 C79 C74 121(5)
C93 C82 C87 130(4)
C95 C83 C187 129(4)
C95 C83 C94 122(3)
C187 C83 C94 109(4)
C80 C84 P16 116(3)
C79 C85 C92 127(5)
C94 C86 C73 118(4)
C82 C87 C96 117(4)
C90 C88 C74 176(5)
C95 C89 O6 124(4)
C95 C89 C78 119(4)
O6 C89 C78 117(3)
C88 C90 Pt8 178(3)
C78 C91 C187 133(3)
C85 C92 C98 136(4)
C85 C92 C93 117(4)
C98 C92 C93 107(4)
C82 C93 C75 132(3)
C82 C93 C92 118(3)
C75 C93 C92 110(3)
C86 C94 C83 121(4)
C83 C95 C89 122(4)
C83 C95 C98 124(3)
C89 C95 C98 114(3)
O5 C96 C98 118(3)
O5 C96 C87 125(3)
C98 C96 C87 118(4)
C96 C98 C92 129(4)
C96 C98 C95 116(3)
C92 C98 C95 113(3)
C118 C100 C113 117(4)
C118 C100 C191 123(4)
C113 C100 C191 120(4)
C105 C101 P21 115(4)
C127 C106 C27 128(4)
C127 C106 C122 117(4)
C27 C106 C122 114(4)
C23 C108 C121 119(4)
C196 C109 P7 124(5)
C125 C110 C120 116(4)
C125 C110 C118 120(4)
C120 C110 C118 125(4)
C195 C111 P7 110(4)
C26 C112 C23 118(4)
C8 C113 C100 170(5)
C103 C114 P20 114(3)
C119 C115 C125 118(4)
C104 C116 P20 108(4)
C102 C117 P7 112(4)
C100 C118 C110 114(4)
C115 C119 C127 136(4)
C115 C119 O4 120(4)
C127 C119 O4 104(3)
C123 C120 C110 119(4)
C123 C120 C127 114(3)
C110 C120 C127 126(4)
C108 C121 C122 114(4)
O3 C122 C106 121(4)
O3 C122 C121 110(3)
C106 C122 C121 129(4)
C120 C123 C191 118(4)
C202 C124 P20 112(3)
C110 C125 C115 122(4)
O3 C126 C107 107(3)
C106 C127 C119 137(4)
C106 C127 C120 120(4)
C119 C127 C120 102(3)
C221 C129 P23 113(4)
C133 C130 P12 115(4)
C131 C132 P12 114(3)
C210 C134 P23 98(4)
C147 C135 P3 106(4)
C220 C136 P3 116(5)
C128 C137 P3 124(4)
C211 C139 P12 110(3)
C142 C140 C47 174(5)
C140 C142 Pt6 170(4)
C148 C143 P24 112(3)
C146 C144 P24 117(4)
C141 C145 P24 113(4)
C150 C151 P5 112(5)
C205 C152 P27 114(6)
C158 C154 C164 121(4)
C158 C154 C169 123(4)
C164 C154 C169 114(4)
C161 C155 P27 102(5)
C154 C158 C56 121(3)
C68 C159 C59 119(3)
C200 C163 P10 108(3)
C154 C164 C72 121(4)
O8 C165 C153 105(3)
C162 C166 P10 107(3)
P25 C167 C208 109(3)
C160 C168 P10 116(3)
C10 C169 C154 175(4)
C99 C170 P16 116(4)
C73 C171 C187 115(3)
C172 C173 P37 120(4)
C176 C175 P28 114(4)
C181 C178 O6 111(3)
C177 C179 P13 114(4)
C180 C182 P37 105(3)
C97 C184 P37 118(3)
C174 C185 P13 120(3)
C222 C186 P28 127(5)
C171 C187 C83 133(4)
C171 C187 C91 122(3)
C83 C187 C91 105(3)
C192 C188 P21 117(5)
C189 C190 P21 113(7)
C123 C191 C100 121(5)
C194 C193 P1 100(4)
O4 C198 C197 110(4)
C219 C199 P23 98(3)
C209 C201 P25 103(3)
C204 C203 P27 120(4)
C206 C207 P25 110(3)
C218 C217 P28 118(3)

loop_
_geom_bond_atom_site_label_1
_geom_bond_atom_site_label_2
_geom_bond_distance
Pt1 C24 1.95(5)
Pt1 P21 2.231(15)
Pt1 P1 2.255(15)
Pt1 Cl1 2.338(13)
Pt2 C5 1.88(5)
Pt2 P24 2.296(14)
Pt2 P3 2.293(16)
Pt2 Cl3 2.340(14)
Pt3 C50 1.93(4)
Pt3 P27 2.262(15)
Pt3 P5 2.279(15)
Pt3 Cl6 2.355(14)
Pt4 C8 1.97(5)
Pt4 P7 2.276(14)
Pt4 Cl2 2.305(12)
Pt4 P20 2.309(14)
Pt5 C10 1.99(4)
Pt5 P25 2.249(14)
Pt5 P10 2.272(12)
Pt5 Cl5 2.299(13)
Pt6 C142 1.98(4)
Pt6 P12 2.280(13)
Pt6 P23 2.283(15)
Pt6 Cl4 2.386(14)
Pt7 C13 1.87(4)
Pt7 P13 2.280(14)
Pt7 Cl8 2.293(13)
Pt7 P28 2.307(14)
Pt8 C90 1.92(4)
Pt8 P37 2.272(12)
Pt8 P16 2.280(13)
Pt8 Cl7 2.335(13)
P1 C20 1.75(5)
P1 C22 1.92(6)
P1 C193 1.94(6)
P3 C137 1.79(5)
P3 C135 1.79(6)
P3 C136 1.82(5)
P5 C54 1.78(5)
P5 C151 1.85(5)
P5 C49 1.94(5)
P7 C111 1.81(7)
P7 C109 1.85(7)
P7 C117 1.85(5)
P10 C168 1.80(3)
P10 C166 1.84(4)
P10 C163 1.88(4)
P12 C132 1.72(4)
P12 C130 1.76(5)
P12 C139 1.99(4)
P13 C67 1.86(7)
P13 C185 1.86(5)
P13 C179 1.97(6)
P16 C77 1.70(5)
P16 C84 1.81(4)
P16 C170 1.87(4)
P20 C114 1.77(4)
P20 C116 1.83(5)
P20 C124 1.85(4)
P21 C188 1.86(6)
P21 C101 1.87(6)
P21 C190 1.96(8)
P23 C134 1.80(5)
P23 C199 1.90(5)
P23 C129 1.93(4)
P24 C143 1.73(5)
P24 C144 1.82(5)
P24 C145 1.87(5)
P25 C207 1.77(4)
P25 C167 1.74(4)
P25 C201 1.95(5)
P27 C203 1.78(6)
P27 C152 1.85(8)
P27 C155 1.92(8)
P28 C217 1.61(2)
P28 C186 1.84(5)
P28 C175 1.83(5)
P37 C184 1.77(5)
P37 C173 1.81(5)
P37 C182 1.82(5)
O1 C39 1.43(5)
O1 C36 1.48(4)
O2 C32 1.36(5)
O2 C42 1.46(5)
O3 C122 1.37(4)
O3 C126 1.45(4)
O4 C198 1.33(5)
O4 C119 1.44(4)
O5 C96 1.36(4)
O5 C76 1.47(4)
O6 C89 1.42(4)
O6 C178 1.43(4)
O7 C52 1.44(5)
O7 C51 1.44(5)
O8 C59 1.38(4)
O8 C165 1.48(4)
C3 C5 1.27(5)
C3 C4 1.59(5)
C4 C34 1.38(5)
C4 C46 1.43(5)
C8 C113 1.24(5)
C10 C169 1.24(5)
C13 C14 1.29(4)
C14 C73 1.46(5)
C17 C20 1.51(6)
C18 C22 1.60(6)
C19 C21 1.32(5)
C19 C27 1.39(5)
C21 C26 1.35(5)
C23 C27 1.44(5)
C23 C108 1.45(5)
C23 C112 1.47(5)
C24 C25 1.22(5)
C25 C26 1.44(6)
C26 C112 1.38(5)
C27 C106 1.37(5)
C28 C40 1.36(5)
C28 C30 1.44(6)
C28 C38 1.47(5)
C29 C43 1.41(6)
C29 C42 1.54(6)
C30 C43 1.41(5)
C30 C34 1.46(5)
C31 C41 1.39(6)
C31 C47 1.40(6)
C32 C69 1.41(6)
C33 C44 1.39(5)
C33 C37 1.43(5)
C35 C47 1.35(5)
C35 C37 1.39(5)
C36 C138 1.53(5)
C37 C48 1.44(5)
C38 C42 1.30(5)
C38 C45 1.42(5)
C39 C44 1.31(5)
C39 C45 1.40(5)
C40 C46 1.37(4)
C41 C48 1.30(5)
C45 C48 1.45(5)
C47 C140 1.46(5)
C49 C53 1.34(5)
C50 C60 1.24(5)
C51 C157 1.51(6)
C52 C57 1.31(5)
C52 C62 1.39(5)
C54 C156 1.57(5)
C55 C66 1.36(5)
C55 C64 1.58(5)
C56 C68 1.16(5)
C56 C65 1.37(5)
C56 C158 1.58(5)
C57 C58 1.34(5)
C58 C61 1.36(4)
C59 C63 1.40(5)
C59 C159 1.47(5)
C60 C64 1.40(5)
C61 C70 1.44(5)
C61 C71 1.60(5)
C62 C71 1.45(6)
C62 C63 1.51(5)
C63 C65 1.51(5)
C64 C70 1.30(4)
C65 C72 1.33(4)
C66 C71 1.32(5)
C67 C212 1.56(8)
C68 C159 1.41(5)
C72 C164 1.47(5)
C73 C171 1.34(4)
C73 C86 1.49(5)
C74 C79 1.37(5)
C74 C75 1.37(5)
C74 C88 1.48(6)
C75 C93 1.45(5)
C76 C183 1.54(5)
C77 C81 1.52(6)
C78 C91 1.33(5)
C78 C89 1.52(5)
C79 C85 1.28(5)
C80 C84 1.46(5)
C82 C93 1.33(4)
C82 C87 1.30(4)
C83 C95 1.33(4)
C83 C187 1.40(5)
C83 C94 1.56(5)
C85 C92 1.37(5)
C86 C94 1.39(5)
C87 C96 1.39(5)
C88 C90 1.21(5)
C89 C95 1.35(4)
C91 C187 1.52(4)
C92 C98 1.41(5)
C92 C93 1.57(5)
C95 C98 1.67(5)
C96 C98 1.39(5)
C97 C184 1.56(6)
C99 C170 1.53(7)
C100 C118 1.39(5)
C100 C113 1.44(5)
C100 C191 1.43(6)
C101 C105 1.45(7)
C102 C117 1.53(7)
C103 C114 1.58(5)
C104 C116 1.57(6)
C106 C127 1.23(4)
C106 C122 1.37(4)
C107 C126 1.57(5)
C108 C121 1.45(5)
C109 C196 1.36(8)
C110 C125 1.41(5)
C110 C120 1.43(5)
C110 C118 1.41(5)
C111 C195 1.70(8)
C115 C119 1.33(5)
C115 C125 1.39(5)
C119 C127 1.39(5)
C120 C123 1.39(5)
C120 C127 1.62(5)
C121 C122 1.46(5)
C123 C191 1.41(6)
C124 C202 1.62(6)
C128 C137 1.54(6)
C129 C221 1.62(9)
C130 C133 1.63(6)
C131 C132 1.60(6)
C134 C210 1.56(7)
C135 C147 1.58(6)
C136 C220 1.39(9)
C139 C211 1.64(6)
C140 C142 1.17(5)
C141 C145 1.50(6)
C143 C148 1.64(6)
C144 C146 1.59(6)
C150 C151 1.32(8)
C152 C205 1.54(10)
C153 C165 1.50(5)
C154 C158 1.33(4)
C154 C164 1.35(5)
C154 C169 1.43(5)
C155 C161 1.59(9)
C160 C168 1.58(5)
C162 C166 1.53(6)
C163 C200 1.61(6)
C167 C208 1.79(6)
C171 C187 1.36(4)
C172 C173 1.52(6)
C174 C185 1.47(6)
C175 C176 1.39(6)
C177 C179 1.54(7)
C178 C181 1.45(5)
C180 C182 1.51(6)
C186 C222 1.60(10)
C188 C192 1.58(8)
C189 C190 1.36(9)
C193 C194 1.72(7)
C197 C198 1.60(6)
C199 C219 1.47(2)
C201 C209 1.68(6)
C203 C204 1.57(6)
C206 C207 1.43(6)
C217 C218 1.32(2)
